data_2019500
loop_
_publ_author_name
'Smith, Graham'

_publ_section_title
;
 Hydrogen-bonded two- and three-dimensional polymeric structures in the
 ammonium salts of 3,5-dinitrobenzoic acid, 4-nitrobenzoic acid and
 2,4-dichlorobenzoic acid
;
_journal_coeditor_code KY3047
_journal_issue 3
_journal_name_full 'Acta Crystallographica Section C'
_journal_page_first 315
_journal_page_last 319
_journal_paper_doi 10.1107/S2053229614002459
_journal_volume 70
_journal_year 2014
_chemical_formula_iupac 'N H4 +, C7 H3 Cl2 O2 -, 0.5H2 O'
_chemical_formula_moiety 'H4 N +, C7 H3 Cl2 O2 -, 0.5(H2 O)'
_chemical_formula_sum 'C7 H8 Cl2 N O2.5'
_chemical_formula_weight 217.045
_chemical_name_common 'ammonium 2,4-dichlorobenzoate hemihydrate'
_chemical_name_systematic
;
Ammonium 2,4-dichlorobenzoate hemihydrate
;
_space_group_IT_number 15
_symmetry_cell_setting monoclinic
_symmetry_space_group_name_Hall '-C 2yc'
_symmetry_space_group_name_H-M 'C 1 2/c 1'
_atom_sites_solution_hydrogens geom
_atom_sites_solution_primary direct
_atom_sites_solution_secondary difmap
_audit_creation_method SHELXL-97
_cell_angle_alpha 90.00
_cell_angle_beta 92.763(12)
_cell_angle_gamma 90.00
_cell_formula_units_Z 8
_cell_length_a 31.968(4)
_cell_length_b 4.3558(7)
_cell_length_c 13.0458(14)
_cell_measurement_reflns_used 812
_cell_measurement_temperature 200.0(10)
_cell_measurement_theta_max 27.31
_cell_measurement_theta_min 3.84
_cell_volume 1814.5(4)
_computing_cell_refinement 'CrysAlis PRO (Agilent, 2012)'
_computing_data_collection 'CrysAlis PRO (Agilent, 2012)'
_computing_data_reduction 'CrysAlis PRO (Agilent, 2012)'
_computing_molecular_graphics 'PLATON (Spek, 2009)'
_computing_publication_material 'PLATON (Spek, 2009)'
_computing_structure_refinement 'SHELXL97 (Sheldrick, 2008) within WinGX (Farrugia, 2012)'
_computing_structure_solution 'SHELXS97 (Sheldrick, 2008)'
_diffrn_ambient_temperature 200.0(10)
_diffrn_detector_area_resol_mean 16.077
_diffrn_measured_fraction_theta_full 0.998
_diffrn_measured_fraction_theta_max 0.998
_diffrn_measurement_device_type 'Oxford Diffraction Gemini-S CCD-detector'
_diffrn_measurement_method '\w scans'
_diffrn_radiation_monochromator graphite
_diffrn_radiation_source 'Enhance (Mo) X-ray source'
_diffrn_radiation_type MoK\a
_diffrn_radiation_wavelength 0.71073
_diffrn_reflns_av_R_equivalents 0.0261
_diffrn_reflns_av_sigmaI/netI 0.0472
_diffrn_reflns_limit_h_max 38
_diffrn_reflns_limit_h_min -38
_diffrn_reflns_limit_k_max 5
_diffrn_reflns_limit_k_min -4
_diffrn_reflns_limit_l_max 16
_diffrn_reflns_limit_l_min -11
_diffrn_reflns_number 2835
_diffrn_reflns_theta_full 25.99
_diffrn_reflns_theta_max 25.99
_diffrn_reflns_theta_min 3.13
_diffrn_standards_number 0
_exptl_absorpt_coefficient_mu 0.680
_exptl_absorpt_correction_T_max 0.99
_exptl_absorpt_correction_T_min 0.83
_exptl_absorpt_correction_type multi-scan
_exptl_absorpt_process_details '(CrysAlis PRO; Agilent, 2012)'
_exptl_crystal_colour colourless
_exptl_crystal_density_diffrn 1.589
_exptl_crystal_density_method 'not measured'
_exptl_crystal_description plate
_exptl_crystal_F_000 888
_exptl_crystal_size_max 0.15
_exptl_crystal_size_mid 0.10
_exptl_crystal_size_min 0.04
_refine_diff_density_max 0.347
_refine_diff_density_min -0.444
_refine_ls_extinction_method none
_refine_ls_goodness_of_fit_ref 0.949
_refine_ls_hydrogen_treatment constr
_refine_ls_matrix_type full
_refine_ls_number_parameters 114
_refine_ls_number_reflns 1780
_refine_ls_number_restraints 0
_refine_ls_restrained_S_all 0.949
_refine_ls_R_factor_all 0.0596
_refine_ls_R_factor_gt 0.0449
_refine_ls_shift/su_max 0.001
_refine_ls_shift/su_mean 0.000
_refine_ls_structure_factor_coef Fsqd
_refine_ls_weighting_details 'calc w=1/[\s^2^(Fo^2^)+(0.0560P)^2^+4.0382P] where P=(Fo^2^+2Fc^2^)/3'
_refine_ls_weighting_scheme calc
_refine_ls_wR_factor_gt 0.1066
_refine_ls_wR_factor_ref 0.1170
_reflns_number_gt 1414
_reflns_number_total 1780
_reflns_threshold_expression I>2\s(I)
_cod_data_source_file ky3047sup1.cif
_cod_data_source_block III
_cod_original_sg_symbol_H-M 'C 2/c'
_cod_database_code 2019500
_cod_database_fobs_code 2019500

loop_
_symmetry_equiv_pos_site_id
_symmetry_equiv_pos_as_xyz
1 x,y,z
2 -x,y,1/2-z
3 -x,-y,-z
4 x,-y,1/2+z
5 1/2+x,1/2+y,z
6 1/2-x,1/2+y,1/2-z
7 1/2-x,1/2-y,-z
8 1/2+x,1/2-y,1/2+z

loop_
_atom_site_aniso_label
_atom_site_aniso_U_11
_atom_site_aniso_U_22
_atom_site_aniso_U_33
_atom_site_aniso_U_12
_atom_site_aniso_U_13
_atom_site_aniso_U_23
Cl2 0.0314(4) 0.0497(5) 0.0272(4) -0.0076(4) 0.0079(3) -0.0108(4)
Cl4 0.0227(4) 0.0533(5) 0.0365(4) -0.0068(4) 0.0015(3) 0.0004(4)
O11 0.0231(11) 0.0418(13) 0.0306(11) 0.0026(10) -0.0026(9) 0.0018(10)
O12 0.0297(12) 0.0563(15) 0.0284(12) -0.0047(11) 0.0103(9) 0.0032(11)
C1 0.0197(14) 0.0298(15) 0.0197(14) 0.0061(12) 0.0017(11) 0.0053(12)
C2 0.0249(15) 0.0274(15) 0.0180(13) 0.0017(12) 0.0015(11) 0.0017(12)
C3 0.0237(15) 0.0333(16) 0.0231(14) 0.0017(13) 0.0056(11) 0.0036(13)
C4 0.0191(14) 0.0374(18) 0.0303(15) 0.0001(13) -0.0008(12) 0.0055(14)
C5 0.0282(16) 0.0430(19) 0.0279(16) -0.0015(15) 0.0006(13) -0.0041(15)
C6 0.0253(15) 0.0415(19) 0.0257(15) 0.0030(14) 0.0068(12) -0.0019(14)
C11 0.0219(14) 0.0290(15) 0.0245(15) 0.0048(13) 0.0041(11) -0.0015(13)
O1W 0.0376(19) 0.0328(18) 0.059(2) 0.0000 0.0016(16) 0.0000
N1 0.0161(11) 0.0258(12) 0.0163(11) 0.0006(10) 0.0029(8) 0.0032(10)

loop_
_atom_site_type_symbol
_atom_site_label
_atom_site_fract_x
_atom_site_fract_y
_atom_site_fract_z
_atom_site_U_iso_or_equiv
_atom_site_thermal_displace_type
_atom_site_calc_flag
_atom_site_refinement_flags
_atom_site_occupancy
Cl Cl2 0.36913(2) 0.9690(2) 0.56169(6) 0.0359(3) Uani d . 1.000
Cl Cl4 0.24700(2) 0.3293(2) 0.36496(6) 0.0375(3) Uani d . 1.000
O O11 0.44832(6) 0.7744(5) 0.45555(15) 0.0320(7) Uani d . 1.000
O O12 0.43609(7) 0.8863(6) 0.29047(16) 0.0379(8) Uani d . 1.000
C C1 0.38024(9) 0.6794(7) 0.3777(2) 0.0230(8) Uani d . 1.000
C C2 0.35348(9) 0.7453(7) 0.4559(2) 0.0234(8) Uani d . 1.000
C C3 0.31248(9) 0.6416(7) 0.4526(2) 0.0266(9) Uani d . 1.000
C C4 0.29830(9) 0.4627(7) 0.3703(2) 0.0290(9) Uani d . 1.000
C C5 0.32401(10) 0.3895(8) 0.2918(2) 0.0331(10) Uani d . 1.000
C C6 0.36446(9) 0.5013(7) 0.2966(2) 0.0307(9) Uani d . 1.000
C C11 0.42491(9) 0.7911(7) 0.3750(2) 0.0250(8) Uani d . 1.000
O O1W 0.50000 1.2895(7) 0.25000 0.0432(11) Uani d S 1.000
N N1 0.53535(7) 0.7102(5) 0.40520(16) 0.0193(7) Uani d . 1.000
H H3 0.29440 0.69220 0.50590 0.0320 Uiso c R 1.000
H H5 0.31410 0.26540 0.23580 0.0400 Uiso c R 1.000
H H6 0.38220 0.45440 0.24230 0.0370 Uiso c R 1.000
H H11W 0.48030 1.15200 0.26880 0.0650 Uiso d R 1.000
H H11 0.50730 0.72160 0.41220 0.0230 Uiso d R 1.000
H H12 0.54370 0.53810 0.44640 0.0230 Uiso d R 1.000
H H13 0.54380 0.69330 0.33640 0.0230 Uiso d R 1.000
H H14 0.54240 0.87260 0.43610 0.0230 Uiso d R 1.000

loop_
_atom_type_symbol
_atom_type_description
_atom_type_scat_dispersion_real
_atom_type_scat_dispersion_imag
_atom_type_scat_source
C C 0.0033 0.0016 'International Tables Vol C Tables 4.2.6.8 and 6.1.1.4'
H H 0.0000 0.0000 'International Tables Vol C Tables 4.2.6.8 and 6.1.1.4'
N N 0.0061 0.0033 'International Tables Vol C Tables 4.2.6.8 and 6.1.1.4'
O O 0.0106 0.0060 'International Tables Vol C Tables 4.2.6.8 and 6.1.1.4'
Cl Cl 0.1484 0.1585 'International Tables Vol C Tables 4.2.6.8 and 6.1.1.4'

loop_
_geom_angle_atom_site_label_1
_geom_angle_atom_site_label_2
_geom_angle_atom_site_label_3
_geom_angle_site_symmetry_3
_geom_angle
_geom_angle_publ_flag
H11W O1W H11W 2_655 98.00 no
H11 N1 H13 . 115.00 no
H11 N1 H14 . 99.00 no
H11 N1 H12 . 104.00 no
H12 N1 H14 . 109.00 no
H13 N1 H14 . 116.00 no
H12 N1 H13 . 113.00 no
C2 C1 C6 . 117.4(3) no
C2 C1 C11 . 124.4(3) no
C6 C1 C11 . 118.2(2) no
Cl2 C2 C1 . 122.2(2) no
Cl2 C2 C3 . 116.2(2) no
C1 C2 C3 . 121.6(3) no
C2 C3 C4 . 118.8(3) no
Cl4 C4 C5 . 119.2(2) no
Cl4 C4 C3 . 119.5(2) no
C3 C4 C5 . 121.4(3) no
C4 C5 C6 . 118.3(3) no
C1 C6 C5 . 122.5(3) no
O11 C11 C1 . 119.0(2) no
O11 C11 O12 . 124.9(3) no
O12 C11 C1 . 116.1(2) no
C2 C3 H3 . 121.00 no
C4 C3 H3 . 121.00 no
C4 C5 H5 . 121.00 no
C6 C5 H5 . 121.00 no
C1 C6 H6 . 119.00 no
C5 C6 H6 . 119.00 no

loop_
_geom_bond_atom_site_label_1
_geom_bond_atom_site_label_2
_geom_bond_site_symmetry_2
_geom_bond_distance
_geom_bond_publ_flag
Cl2 C2 . 1.743(3) no
Cl4 C4 . 1.738(3) no
O11 C11 . 1.263(3) no
O12 C11 . 1.247(3) no
O1W H11W . 0.9100 no
O1W H11W 2_655 0.9100 no
N1 H11 . 0.9100 no
N1 H14 . 0.8400 no
N1 H13 . 0.9500 no
N1 H12 . 0.9500 no
C1 C11 . 1.511(4) no
C1 C6 . 1.387(4) no
C1 C2 . 1.393(4) no
C2 C3 . 1.385(4) no
C3 C4 . 1.385(4) no
C4 C5 . 1.381(4) no
C5 C6 . 1.380(4) no
C3 H3 . 0.9500 no
C5 H5 . 0.9500 no
C6 H6 . 0.9500 no

loop_
_geom_hbond_atom_site_label_D
_geom_hbond_atom_site_label_H
_geom_hbond_atom_site_label_A
_geom_hbond_site_symmetry_A
_geom_hbond_distance_DH
_geom_hbond_distance_HA
_geom_hbond_distance_DA
_geom_hbond_angle_DHA
_geom_hbond_publ_flag
N1 H11 O11 . 0.91 2.01 2.903(3) 169 yes
N1 H12 O11 3_666 0.95 1.88 2.817(3) 169 yes
N1 H13 O12 2_655 0.95 1.99 2.857(3) 150 yes
N1 H14 O11 3_676 0.84 2.10 2.919(3) 165 yes
O1W H11W O12 . 0.91 1.86 2.764(3) 172 yes

loop_
_geom_torsion_atom_site_label_1
_geom_torsion_atom_site_label_2
_geom_torsion_atom_site_label_3
_geom_torsion_atom_site_label_4
_geom_torsion
_geom_torsion_publ_flag
C6 C1 C2 Cl2 -179.5(2) no
C6 C1 C2 C3 -0.9(4) no
C11 C1 C2 Cl2 -0.1(4) no
C11 C1 C2 C3 178.5(3) no
C2 C1 C6 C5 -0.3(5) no
C11 C1 C6 C5 -179.7(3) no
C2 C1 C11 O11 44.8(4) no
C2 C1 C11 O12 -137.2(3) no
C6 C1 C11 O11 -135.8(3) no
C6 C1 C11 O12 42.2(4) no
Cl2 C2 C3 C4 -180.0(2) no
C1 C2 C3 C4 1.4(4) no
C2 C3 C4 Cl4 179.8(2) no
C2 C3 C4 C5 -0.7(5) no
Cl4 C4 C5 C6 179.1(2) no
C3 C4 C5 C6 -0.5(5) no
C4 C5 C6 C1 1.0(5) no
